data_1011020
loop_
_publ_author_name
'Garrido, J'

_publ_section_title 'Structure cristalline de la manganite.'
_journal_coden_ASTM COREAF
_journal_name_full
;
Comptes Rendus Hebdomadaires des Seances de l'Academie des Sciences
(1884 - 1965)
;
_journal_page_first 69
_journal_page_last 71
_journal_volume 200
_journal_year 1935
_chemical_compound_source 'from Ilfeld, Harz Mts., Germany'
_chemical_formula_structural 'Mn O (O H)'
_chemical_formula_sum 'H Mn O2'
_chemical_name_mineral Manganite
_chemical_name_systematic 'Manganese(III) oxide hydroxide'
_space_group_IT_number 58
_symmetry_cell_setting orthorhombic
_symmetry_Int_Tables_number 58
_symmetry_space_group_name_Hall '-P 2 2n'
_symmetry_space_group_name_H-M 'P n n m'
_cell_angle_alpha 90
_cell_angle_beta 90
_cell_angle_gamma 90
_cell_formula_units_Z 2
_cell_length_a 4.42
_cell_length_b 5.23
_cell_length_c 2.87
_cell_volume 66.3
_exptl_crystal_density_meas 4.3
_cod_database_code 1011020

loop_
_symmetry_equiv_pos_as_xyz
x,y,z
-x,-y,z
1/2+x,1/2-y,1/2-z
1/2-x,1/2+y,1/2-z
-x,-y,-z
x,y,-z
1/2-x,1/2+y,1/2+z
1/2+x,1/2-y,1/2+z

loop_
_atom_site_label
_atom_site_type_symbol
_atom_site_symmetry_multiplicity
_atom_site_Wyckoff_symbol
_atom_site_fract_x
_atom_site_fract_y
_atom_site_fract_z
_atom_site_occupancy
_atom_site_attached_hydrogens
_atom_site_calc_flag
O1 O2- 4 g 0.25 0.176 0. 1. 0 d
Mn1 Mn3+ 2 a 0. 0. 0. 1. 0 d
H1 H1+ 2 ? -1. -1. -1. 1. 0 dum

loop_
_atom_type_symbol
_atom_type_oxidation_number
O2- -2.000
Mn3+ 3.000
H1+ 1.000
